data_7122833
loop_
_publ_author_name
'Hazarika, Debojit'
'Borah, Arun Jyoti'
'Phukan, Prodeep'

_publ_section_title
;
 Facile, catalyst-free cascade synthesis of sulfonyl guanidines via
 carbodiimide coupling with amines
;
_journal_name_full 'Chemical Communications'
_journal_paper_doi 10.1039/C8CC08564A
_journal_year 2019
_chemical_formula_moiety 'C13 H20 N4 O4 S'
_chemical_formula_sum 'C13 H20 N4 O4 S'
_chemical_formula_weight 328.39
_space_group_crystal_system monoclinic
_space_group_IT_number 14
_space_group_name_Hall '-P 2ybc'
_space_group_name_H-M_alt 'P 1 21/c 1'
_symmetry_space_group_name_Hall '-P 2ybc'
_symmetry_space_group_name_H-M 'P 1 21/c 1'
_atom_sites_solution_hydrogens mixed
_audit_creation_method SHELXL-2016/6
_audit_update_record
;
2018-11-30 deposited with the CCDC.
2019-01-02 downloaded from the CCDC.
;
_cell_angle_alpha 90
_cell_angle_beta 90.674(4)
_cell_angle_gamma 90
_cell_formula_units_Z 4
_cell_length_a 5.8970(4)
_cell_length_b 12.6136(9)
_cell_length_c 21.8512(16)
_cell_measurement_reflns_used 5940
_cell_measurement_temperature 296(2)
_cell_measurement_theta_max 26.21
_cell_measurement_theta_min 2.47
_cell_volume 1625.2(2)
_computing_cell_refinement 'Bruker SAINT'
_computing_data_collection 'Bruker APEX2'
_computing_data_reduction 'Bruker SAINT'
_computing_molecular_graphics 'Bruker SHELXTL'
_computing_publication_material 'Bruker SHELXTL'
_computing_structure_refinement 'SHELXL-2016/6 (Sheldrick, 2016)'
_computing_structure_solution 'SHELXT 2014/4 (Sheldrick, 2014)'
_diffrn_ambient_temperature 296(2)
_diffrn_measured_fraction_theta_full 0.998
_diffrn_measured_fraction_theta_max 0.989
_diffrn_measurement_device_type 'Bruker APEX-II CCD'
_diffrn_measurement_method '\f and \w scans'
_diffrn_radiation_type MoK\a
_diffrn_radiation_wavelength 0.71073
_diffrn_reflns_av_R_equivalents 0.0319
_diffrn_reflns_av_unetI/netI 0.0256
_diffrn_reflns_Laue_measured_fraction_full 0.998
_diffrn_reflns_Laue_measured_fraction_max 0.989
_diffrn_reflns_limit_h_max 7
_diffrn_reflns_limit_h_min -7
_diffrn_reflns_limit_k_max 15
_diffrn_reflns_limit_k_min -15
_diffrn_reflns_limit_l_max 27
_diffrn_reflns_limit_l_min -27
_diffrn_reflns_number 14152
_diffrn_reflns_point_group_measured_fraction_full 0.998
_diffrn_reflns_point_group_measured_fraction_max 0.989
_diffrn_reflns_theta_full 25.242
_diffrn_reflns_theta_max 26.537
_diffrn_reflns_theta_min 1.864
_diffrn_source 'fine-focus sealed tube'
_exptl_absorpt_coefficient_mu 0.222
_exptl_absorpt_correction_type multi-scan
_exptl_absorpt_process_details 'Bruker AXS SADABS program'
_exptl_crystal_colour colorless
_exptl_crystal_density_diffrn 1.342
_exptl_crystal_description block
_exptl_crystal_F_000 696
_exptl_crystal_size_max 0.180
_exptl_crystal_size_mid 0.160
_exptl_crystal_size_min 0.090
_exptl_transmission_factor_max 0.979
_exptl_transmission_factor_min 0.960
_refine_diff_density_max 0.367
_refine_diff_density_min -0.278
_refine_diff_density_rms 0.105
_refine_ls_extinction_coef 0.051(5)
_refine_ls_extinction_expression Fc^*^=kFc[1+0.001xFc^2^\l^3^/sin(2\q)]^-1/4^
_refine_ls_extinction_method 'SHELXL-2016/6 (Sheldrick 2016)'
_refine_ls_goodness_of_fit_ref 1.115
_refine_ls_hydrogen_treatment mixed
_refine_ls_matrix_type full
_refine_ls_number_parameters 209
_refine_ls_number_reflns 3363
_refine_ls_number_restraints 0
_refine_ls_restrained_S_all 1.115
_refine_ls_R_factor_all 0.0596
_refine_ls_R_factor_gt 0.0453
_refine_ls_shift/su_max 0.000
_refine_ls_shift/su_mean 0.000
_refine_ls_structure_factor_coef Fsqd
_refine_ls_weighting_details 'w=1/[\s^2^(Fo^2^)+(0.0886P)^2^+0.2091P] where P=(Fo^2^+2Fc^2^)/3'
_refine_ls_weighting_scheme calc
_refine_ls_wR_factor_gt 0.1242
_refine_ls_wR_factor_ref 0.1446
_reflns_Friedel_coverage 0.000
_reflns_number_gt 2733
_reflns_number_total 3363
_reflns_threshold_expression 'I > 2\s(I)'
_cod_data_source_file c8cc08564a2.cif
_cod_data_source_block mono_a
_cod_database_code 7122833
_shelx_shelxl_version_number 2016/6
_shelx_space_group_comment
;
The symmetry employed for this shelxl refinement is uniquely defined
by the following loop, which should always be used as a source of
symmetry information in preference to the above space-group names.
They are only intended as comments.
;
_shelx_estimated_absorpt_t_min 0.961
_shelx_estimated_absorpt_t_max 0.980
_exptl_absorpt_special_details Sheldrick,G.M.,(2003)

loop_
_space_group_symop_operation_xyz
'x, y, z'
'-x, y+1/2, -z+1/2'
'-x, -y, -z'
'x, -y-1/2, z-1/2'

loop_
_atom_site_label
_atom_site_type_symbol
_atom_site_fract_x
_atom_site_fract_y
_atom_site_fract_z
_atom_site_U_iso_or_equiv
_atom_site_adp_type
_atom_site_occupancy
_atom_site_site_symmetry_order
_atom_site_calc_flag
_atom_site_refinement_flags_posn
_atom_site_refinement_flags_adp
S1 S 0.46351(8) 0.27360(3) 0.28513(2) 0.0391(2) Uani 1 1 d . .
O1 O 0.1863(5) 0.06117(18) 0.55176(9) 0.0995(7) Uani 1 1 d . .
O2 O -0.1121(4) 0.1531(2) 0.53370(9) 0.0964(7) Uani 1 1 d . .
O3 O 0.2864(3) 0.25361(11) 0.24078(6) 0.0511(4) Uani 1 1 d . .
O4 O 0.6730(3) 0.21886(12) 0.27659(7) 0.0581(4) Uani 1 1 d . .
N1 N 0.0754(5) 0.12149(17) 0.52046(9) 0.0677(6) Uani 1 1 d . .
N2 N 0.4866(3) 0.39544(12) 0.29842(7) 0.0421(4) Uani 1 1 d . .
N3 N 0.7790(3) 0.45261(12) 0.23219(7) 0.0433(4) Uani 1 1 d . .
N4 N 0.7039(3) 0.54098(13) 0.32064(7) 0.0410(4) Uani 1 1 d . .
C1 C 0.1732(4) 0.15990(15) 0.46273(9) 0.0485(5) Uani 1 1 d . .
C2 C 0.0509(4) 0.23000(17) 0.42807(10) 0.0534(5) Uani 1 1 d . .
H2 H -0.090190 0.253627 0.440862 0.064 Uiso 1 1 calc R U
C3 C 0.1407(4) 0.26511(17) 0.37373(10) 0.0504(5) Uani 1 1 d . .
H3 H 0.059974 0.312647 0.349298 0.060 Uiso 1 1 calc R U
C4 C 0.3506(3) 0.22942(13) 0.35579(9) 0.0381(4) Uani 1 1 d . .
C5 C 0.4698(4) 0.15883(17) 0.39086(11) 0.0546(5) Uani 1 1 d . .
H5 H 0.610627 0.134741 0.378125 0.066 Uiso 1 1 calc R U
C6 C 0.3807(4) 0.12319(19) 0.44537(11) 0.0623(6) Uani 1 1 d . .
H6 H 0.460467 0.075194 0.469728 0.075 Uiso 1 1 calc R U
C7 C 0.6561(3) 0.45978(13) 0.28327(8) 0.0360(4) Uani 1 1 d . .
C8 C 0.7039(5) 0.39218(19) 0.17881(9) 0.0627(6) Uani 1 1 d . .
H8A H 0.787504 0.326985 0.176796 0.094 Uiso 1 1 calc R U
H8B H 0.729782 0.432868 0.142427 0.094 Uiso 1 1 calc R U
H8C H 0.545042 0.376886 0.182058 0.094 Uiso 1 1 calc R U
C9 C 0.9916(4) 0.51012(18) 0.22523(10) 0.0521(5) Uani 1 1 d . .
H9A H 0.961146 0.579030 0.208386 0.078 Uiso 1 1 calc R U
H9B H 1.088926 0.471588 0.198233 0.078 Uiso 1 1 calc R U
H9C H 1.064682 0.517610 0.264477 0.078 Uiso 1 1 calc R U
C10 C 0.6163(3) 0.55912(15) 0.38284(8) 0.0399(4) Uani 1 1 d . .
C11 C 0.6864(4) 0.46764(19) 0.42402(9) 0.0574(6) Uani 1 1 d . .
H11A H 0.607428 0.404567 0.411500 0.086 Uiso 1 1 calc R U
H11B H 0.649185 0.484083 0.465607 0.086 Uiso 1 1 calc R U
H11C H 0.846868 0.456417 0.420999 0.086 Uiso 1 1 calc R U
C12 C 0.3617(4) 0.57591(19) 0.38217(10) 0.0565(6) Uani 1 1 d . .
H12A H 0.322831 0.629250 0.352518 0.085 Uiso 1 1 calc R U
H12B H 0.314020 0.598440 0.421953 0.085 Uiso 1 1 calc R U
H12C H 0.287168 0.510662 0.371597 0.085 Uiso 1 1 calc R U
C13 C 0.7322(4) 0.66028(19) 0.40508(11) 0.0606(6) Uani 1 1 d . .
H13A H 0.893295 0.649470 0.406776 0.091 Uiso 1 1 calc R U
H13B H 0.678695 0.677887 0.445139 0.091 Uiso 1 1 calc R U
H13C H 0.697615 0.717180 0.377327 0.091 Uiso 1 1 calc R U
H4A H 0.760(4) 0.5902(18) 0.3045(10) 0.045(6) Uiso 1 1 d . .

loop_
_atom_site_aniso_label
_atom_site_aniso_U_11
_atom_site_aniso_U_22
_atom_site_aniso_U_33
_atom_site_aniso_U_23
_atom_site_aniso_U_13
_atom_site_aniso_U_12
S1 0.0455(3) 0.0290(3) 0.0431(3) -0.00245(17) 0.0096(2) -0.00067(18)
O1 0.162(2) 0.0779(13) 0.0593(11) 0.0291(10) 0.0116(12) -0.0011(13)
O2 0.1055(16) 0.1200(19) 0.0644(11) 0.0106(11) 0.0326(11) -0.0226(14)
O3 0.0635(9) 0.0452(8) 0.0447(8) -0.0054(6) 0.0001(7) -0.0119(7)
O4 0.0559(9) 0.0472(9) 0.0718(10) 0.0007(7) 0.0216(8) 0.0109(7)
N1 0.1057(18) 0.0521(12) 0.0455(10) 0.0007(9) 0.0099(11) -0.0263(12)
N2 0.0519(9) 0.0300(8) 0.0447(8) -0.0037(6) 0.0137(7) -0.0059(6)
N3 0.0528(9) 0.0402(9) 0.0373(8) -0.0031(6) 0.0130(7) -0.0064(7)
N4 0.0565(10) 0.0333(8) 0.0336(8) -0.0020(6) 0.0083(7) -0.0101(7)
C1 0.0696(14) 0.0367(10) 0.0391(10) 0.0007(8) 0.0027(9) -0.0167(9)
C2 0.0533(12) 0.0529(13) 0.0544(12) 0.0031(10) 0.0152(10) -0.0015(10)
C3 0.0485(11) 0.0501(12) 0.0525(11) 0.0136(9) 0.0066(9) 0.0080(9)
C4 0.0416(10) 0.0284(9) 0.0443(9) 0.0004(7) 0.0033(8) -0.0052(7)
C5 0.0514(12) 0.0462(12) 0.0663(13) 0.0142(10) 0.0047(10) 0.0091(9)
C6 0.0733(15) 0.0510(13) 0.0624(14) 0.0214(11) -0.0028(12) 0.0059(11)
C7 0.0444(10) 0.0308(9) 0.0330(8) 0.0019(7) 0.0053(7) -0.0003(7)
C8 0.0936(18) 0.0570(13) 0.0377(10) -0.0114(10) 0.0186(11) -0.0138(12)
C9 0.0476(11) 0.0535(12) 0.0556(12) 0.0026(10) 0.0163(9) -0.0017(9)
C10 0.0471(10) 0.0412(10) 0.0314(8) -0.0029(7) 0.0040(8) 0.0036(8)
C11 0.0725(15) 0.0610(13) 0.0389(10) 0.0076(10) 0.0064(10) 0.0175(12)
C12 0.0537(12) 0.0612(14) 0.0545(12) -0.0096(10) 0.0046(10) 0.0118(10)
C13 0.0728(15) 0.0580(14) 0.0510(12) -0.0191(10) -0.0005(11) -0.0023(11)

loop_
_atom_type_symbol
_atom_type_description
_atom_type_scat_dispersion_real
_atom_type_scat_dispersion_imag
_atom_type_scat_source
C C 0.0033 0.0016 'International Tables Vol C Tables 4.2.6.8 and 6.1.1.4'
H H 0.0000 0.0000 'International Tables Vol C Tables 4.2.6.8 and 6.1.1.4'
N N 0.0061 0.0033 'International Tables Vol C Tables 4.2.6.8 and 6.1.1.4'
O O 0.0106 0.0060 'International Tables Vol C Tables 4.2.6.8 and 6.1.1.4'
S S 0.1246 0.1234 'International Tables Vol C Tables 4.2.6.8 and 6.1.1.4'

loop_
_geom_angle_atom_site_label_1
_geom_angle_atom_site_label_2
_geom_angle_atom_site_label_3
_geom_angle
O4 S1 O3 116.68(9)
O4 S1 N2 115.09(9)
O3 S1 N2 110.91(9)
O4 S1 C4 107.17(9)
O3 S1 C4 104.70(9)
N2 S1 C4 100.30(8)
O1 N1 O2 124.1(2)
O1 N1 C1 118.4(3)
O2 N1 C1 117.6(2)
C7 N2 S1 127.88(13)
C7 N3 C8 122.64(17)
C7 N3 C9 121.80(16)
C8 N3 C9 115.47(16)
C7 N4 C10 127.34(16)
C7 N4 H4A 114.6(16)
C10 N4 H4A 116.2(16)
C2 C1 C6 122.33(19)
C2 C1 N1 118.5(2)
C6 C1 N1 119.1(2)
C1 C2 C3 118.7(2)
C1 C2 H2 120.6
C3 C2 H2 120.6
C4 C3 C2 119.7(2)
C4 C3 H3 120.2
C2 C3 H3 120.2
C5 C4 C3 120.79(18)
C5 C4 S1 119.77(15)
C3 C4 S1 119.42(15)
C4 C5 C6 119.8(2)
C4 C5 H5 120.1
C6 C5 H5 120.1
C1 C6 C5 118.6(2)
C1 C6 H6 120.7
C5 C6 H6 120.7
N2 C7 N4 117.90(15)
N2 C7 N3 125.45(16)
N4 C7 N3 116.60(16)
N3 C8 H8A 109.5
N3 C8 H8B 109.5
H8A C8 H8B 109.5
N3 C8 H8C 109.5
H8A C8 H8C 109.5
H8B C8 H8C 109.5
N3 C9 H9A 109.5
N3 C9 H9B 109.5
H9A C9 H9B 109.5
N3 C9 H9C 109.5
H9A C9 H9C 109.5
H9B C9 H9C 109.5
N4 C10 C12 111.69(16)
N4 C10 C11 109.38(15)
C12 C10 C11 112.02(17)
N4 C10 C13 105.21(16)
C12 C10 C13 109.06(17)
C11 C10 C13 109.23(18)
C10 C11 H11A 109.5
C10 C11 H11B 109.5
H11A C11 H11B 109.5
C10 C11 H11C 109.5
H11A C11 H11C 109.5
H11B C11 H11C 109.5
C10 C12 H12A 109.5
C10 C12 H12B 109.5
H12A C12 H12B 109.5
C10 C12 H12C 109.5
H12A C12 H12C 109.5
H12B C12 H12C 109.5
C10 C13 H13A 109.5
C10 C13 H13B 109.5
H13A C13 H13B 109.5
C10 C13 H13C 109.5
H13A C13 H13C 109.5
H13B C13 H13C 109.5

loop_
_geom_bond_atom_site_label_1
_geom_bond_atom_site_label_2
_geom_bond_distance
S1 O4 1.4295(15)
S1 O3 1.4387(15)
S1 N2 1.5696(15)
S1 C4 1.7782(19)
O1 N1 1.210(3)
O2 N1 1.213(3)
N1 C1 1.475(3)
N2 C7 1.333(2)
N3 C7 1.341(2)
N3 C8 1.458(3)
N3 C9 1.458(3)
N4 C7 1.338(2)
N4 C10 1.478(2)
N4 H4A 0.79(2)
C1 C2 1.365(3)
C1 C6 1.366(3)
C2 C3 1.379(3)
C2 H2 0.9300
C3 C4 1.378(3)
C3 H3 0.9300
C4 C5 1.364(3)
C5 C6 1.383(3)
C5 H5 0.9300
C6 H6 0.9300
C8 H8A 0.9600
C8 H8B 0.9600
C8 H8C 0.9600
C9 H9A 0.9600
C9 H9B 0.9600
C9 H9C 0.9600
C10 C12 1.516(3)
C10 C11 1.518(3)
C10 C13 1.524(3)
C11 H11A 0.9600
C11 H11B 0.9600
C11 H11C 0.9600
C12 H12A 0.9600
C12 H12B 0.9600
C12 H12C 0.9600
C13 H13A 0.9600
C13 H13B 0.9600
C13 H13C 0.9600
